data_1555855
loop_
_publ_author_name
'Yuan, Hao'
'Gong, Jianxian'
'Yang, Zhen'

_publ_section_title
;
 Stereoselective Synthesis of Oxabicyclo[2.2.1]heptenes via a Tandem
 Dirhodium(II)-Catalyzed Triazole Denitrogenation and [3 + 2]
 Cycloaddition.
;
_journal_issue 21
_journal_name_full 'Organic letters'
_journal_page_first 5500
_journal_page_last 5503
_journal_paper_doi 10.1021/acs.orglett.6b02703
_journal_volume 18
_journal_year 2016
_chemical_formula_sum 'C21 H23 N O3 S'
_chemical_formula_weight 369.46
_space_group_crystal_system monoclinic
_space_group_IT_number 14
_space_group_name_Hall '-P 2yn'
_space_group_name_H-M_alt 'P 1 21/n 1'
_atom_sites_solution_hydrogens geom
_audit_creation_method SHELXL-2014
_cell_angle_alpha 90
_cell_angle_beta 93.165(9)
_cell_angle_gamma 90
_cell_formula_units_Z 8
_cell_length_a 10.264(3)
_cell_length_b 17.364(5)
_cell_length_c 21.635(7)
_cell_measurement_reflns_used 3758
_cell_measurement_temperature 293(2)
_cell_measurement_theta_max 68.2
_cell_measurement_theta_min 22.8
_cell_volume 3850(2)
_computing_cell_refinement 'CrystalClear-SM 2.0 r4 (Rigaku, 2009)'
_computing_data_collection 'CrystalClear-SM 2.0 r4 (Rigaku, 2009)'
_computing_data_reduction 'CrystalClear-SM 2.0 r4 (Rigaku, 2009)'
_computing_molecular_graphics 'CrystalStructure 4.0'
_computing_publication_material 'CrystalStructure 4.0'
_computing_structure_refinement 'SHELXL-2014 (Sheldrick, 2014)'
_computing_structure_solution 'SHELXL-2014 (Sheldrick, 2014)'
_diffrn_ambient_temperature 293(2)
_diffrn_measured_fraction_theta_full 0.983
_diffrn_measured_fraction_theta_max 0.975
_diffrn_measurement_device_type 'Rigaku Saturn944+ CCD'
_diffrn_measurement_method 'profile data from \w-scans'
_diffrn_radiation_type CuK\a
_diffrn_radiation_wavelength 1.5418
_diffrn_reflns_av_R_equivalents 0.1275
_diffrn_reflns_av_unetI/netI 0.0747
_diffrn_reflns_Laue_measured_fraction_full 0.983
_diffrn_reflns_Laue_measured_fraction_max 0.975
_diffrn_reflns_limit_h_max 11
_diffrn_reflns_limit_h_min -11
_diffrn_reflns_limit_k_max 20
_diffrn_reflns_limit_k_min -20
_diffrn_reflns_limit_l_max 25
_diffrn_reflns_limit_l_min -26
_diffrn_reflns_number 29958
_diffrn_reflns_point_group_measured_fraction_full 0.983
_diffrn_reflns_point_group_measured_fraction_max 0.975
_diffrn_reflns_theta_full 67.680
_diffrn_reflns_theta_max 68.308
_diffrn_reflns_theta_min 3.265
_exptl_absorpt_coefficient_mu 1.654
_exptl_absorpt_correction_T_max 1.000
_exptl_absorpt_correction_T_min 0.529
_exptl_absorpt_correction_type multi-scan
_exptl_absorpt_process_details 'Jacobson, R. (1998) Private communication'
_exptl_crystal_colour Colorless
_exptl_crystal_density_diffrn 1.275
_exptl_crystal_description Prism
_exptl_crystal_F_000 1568
_exptl_crystal_size_max 0.20
_exptl_crystal_size_mid 0.20
_exptl_crystal_size_min 0.20
_refine_diff_density_max 0.386
_refine_diff_density_min -0.449
_refine_diff_density_rms 0.070
_refine_ls_extinction_coef 0.0029(6)
_refine_ls_extinction_expression Fc^*^=kFc[1+0.001xFc^2^\l^3^/sin(2\q)]^-1/4^
_refine_ls_extinction_method SHELXL
_refine_ls_goodness_of_fit_ref 1.176
_refine_ls_hydrogen_treatment constr
_refine_ls_matrix_type full
_refine_ls_number_parameters 470
_refine_ls_number_reflns 6880
_refine_ls_number_restraints 0
_refine_ls_restrained_S_all 1.176
_refine_ls_R_factor_all 0.1310
_refine_ls_R_factor_gt 0.0915
_refine_ls_shift/su_max 0.003
_refine_ls_shift/su_mean 0.001
_refine_ls_structure_factor_coef Fsqd
_refine_ls_weighting_details 'w=1/[\s^2^(Fo^2^)+(0.2000P)^2^] where P=(Fo^2^+2Fc^2^)/3'
_refine_ls_weighting_scheme calc
_refine_ls_wR_factor_gt 0.2809
_refine_ls_wR_factor_ref 0.3499
_reflns_Friedel_coverage 0.000
_reflns_number_gt 4392
_reflns_number_total 6880
_reflns_threshold_expression 'I > 2\s(I)'
_cod_data_source_file ol6b02703_si_003.cif
_cod_data_source_block shelx
_cod_depositor_comments
;
The following automatic conversions were performed:

data item '_exptl_absorpt_correction_type' value 'Multi-scan' was
changed to 'multi-scan' in accordance with the
/home/saulius/struct/COD-crude-data/automatic-downloads/DataCite-retrospective/ACS/depositions/lib/dictionaries/cif_core.dic
dictionary named 'cif_core.dic' version 2.4.2 last updated on
2011-04-26.

Automatic conversion script
Id: cif_fix_values 6909 2019-04-08 15:41:33Z antanas 
;
_cod_original_sg_symbol_H-M 'P 21/n'
_cod_database_code 1555855
_shelx_space_group_comment
;
The symmetry employed for this shelxl refinement is uniquely defined
by the following loop, which should always be used as a source of
symmetry information in preference to the above space-group names.
They are only intended as comments.
;
_shelxl_version_number 2014-3

loop_
_space_group_symop_operation_xyz
'x, y, z'
'-x+1/2, y+1/2, -z+1/2'
'-x, -y, -z'
'x-1/2, -y-1/2, z-1/2'

loop_
_atom_site_label
_atom_site_type_symbol
_atom_site_fract_x
_atom_site_fract_y
_atom_site_fract_z
_atom_site_U_iso_or_equiv
_atom_site_adp_type
_atom_site_occupancy
_atom_site_site_symmetry_order
_atom_site_calc_flag
_atom_site_refinement_flags_posn
_atom_site_refinement_flags_adp
S1 S 0.49174(13) 0.20227(7) 0.17483(5) 0.0702(5) Uani 1 1 d . .
S2 S 0.95531(13) 0.26443(7) 0.20521(5) 0.0684(5) Uani 1 1 d . .
O1 O 0.9229(3) 0.30638(17) -0.00408(13) 0.0636(8) Uani 1 1 d . .
O2 O 0.3674(3) 0.2048(2) 0.13979(16) 0.0779(10) Uani 1 1 d . .
O3 O 0.8278(3) 0.2693(2) 0.22937(15) 0.0798(10) Uani 1 1 d . .
N4 N 0.9361(4) 0.2910(2) 0.13451(15) 0.0650(10) Uani 1 1 d . .
H4A H 0.8613 0.3071 0.1199 0.078 Uiso 1 1 calc R U
O5 O 0.7273(3) 0.41205(18) 0.13406(15) 0.0702(9) Uani 1 1 d . .
O6 O 0.4942(4) 0.1922(2) 0.24025(15) 0.0865(11) Uani 1 1 d . .
N7 N 0.5648(4) 0.2819(2) 0.16319(17) 0.0696(10) Uani 1 1 d . .
H7A H 0.5933 0.3095 0.1941 0.084 Uiso 1 1 calc R U
C8 C 0.5111(5) 0.4458(3) 0.1258(2) 0.0686(12) Uani 1 1 d . .
O9 O 1.0218(4) 0.1919(2) 0.20624(16) 0.0873(11) Uani 1 1 d . .
C10 C 1.1226(5) 0.2519(3) -0.01164(19) 0.0646(12) Uani 1 1 d . .
C11 C 1.0115(5) 0.2567(3) 0.03068(19) 0.0646(12) Uani 1 1 d . .
C12 C 1.0666(5) 0.2586(3) -0.0716(2) 0.0660(12) Uani 1 1 d . .
C13 C 0.9211(5) 0.2631(3) -0.06255(18) 0.0618(11) Uani 1 1 d . .
C14 C 1.0480(5) 0.2876(3) 0.09465(19) 0.0690(13) Uani 1 1 d . .
H14A H 1.1151 0.2550 0.1142 0.083 Uiso 1 1 calc R U
H14B H 1.0842 0.3388 0.0909 0.083 Uiso 1 1 calc R U
C15 C 0.9373(5) 0.1788(3) 0.0256(2) 0.0679(12) Uani 1 1 d . .
H15A H 0.9967 0.1354 0.0298 0.082 Uiso 1 1 calc R U
H15B H 0.8725 0.1748 0.0565 0.082 Uiso 1 1 calc R U
C16 C 0.8730(5) 0.1840(3) -0.0402(2) 0.0674(12) Uani 1 1 d . .
H16A H 0.9029 0.1422 -0.0665 0.081 Uiso 1 1 calc R U
C17 C 1.0565(5) 0.3319(3) 0.24479(19) 0.0683(12) Uani 1 1 d . .
C18 C 0.5853(5) 0.1285(3) 0.1438(2) 0.0698(12) Uani 1 1 d . .
C19 C 0.8205(5) 0.2939(3) -0.1087(2) 0.0788(14) Uani 1 1 d . .
H19A H 0.8426 0.2808 -0.1504 0.095 Uiso 1 1 calc R U
H19B H 0.8148 0.3495 -0.1054 0.095 Uiso 1 1 calc R U
C20 C 0.6087(5) 0.3925(3) 0.0969(2) 0.0663(12) Uani 1 1 d . .
C21 C 0.5836(5) 0.5105(3) 0.1462(2) 0.0724(13) Uani 1 1 d . .
C22 C 1.1918(5) 0.3235(3) 0.2464(2) 0.0790(14) Uani 1 1 d . .
H22A H 1.2297 0.2816 0.2276 0.095 Uiso 1 1 calc R U
C23 C 1.2569(5) 0.2420(3) -0.0026(2) 0.0764(14) Uani 1 1 d . .
H23A H 1.2960 0.2376 0.0370 0.092 Uiso 1 1 calc R U
C24 C 0.3802(5) 0.4416(4) 0.1303(3) 0.0840(15) Uani 1 1 d . .
H24A H 0.3315 0.3999 0.1149 0.101 Uiso 1 1 calc R U
C25 C 0.7138(5) 0.5014(3) 0.0537(3) 0.0814(15) Uani 1 1 d . .
H25A H 0.6642 0.5467 0.0390 0.098 Uiso 1 1 calc R U
C26 C 1.2679(6) 0.3786(4) 0.2764(3) 0.0927(17) Uani 1 1 d . .
H26A H 1.3581 0.3735 0.2770 0.111 Uiso 1 1 calc R U
C27 C 0.6431(6) 0.4266(3) 0.0338(2) 0.0806(14) Uani 1 1 d . .
H27A H 0.6999 0.3925 0.0121 0.097 Uiso 1 1 calc R U
H27B H 0.5653 0.4371 0.0076 0.097 Uiso 1 1 calc R U
C28 C 0.5833(5) 0.3080(3) 0.0993(2) 0.0728(13) Uani 1 1 d . .
H28A H 0.5058 0.2960 0.0734 0.087 Uiso 1 1 calc R U
H28B H 0.6562 0.2806 0.0830 0.087 Uiso 1 1 calc R U
C29 C 1.0032(6) 0.3937(4) 0.2736(2) 0.0879(16) Uani 1 1 d . .
H29A H 0.9130 0.3993 0.2725 0.106 Uiso 1 1 calc R U
C30 C 0.5240(6) 0.5716(3) 0.1731(2) 0.0825(15) Uani 1 1 d . .
H30A H 0.5716 0.6146 0.1864 0.099 Uiso 1 1 calc R U
C31 C 0.3218(6) 0.5050(4) 0.1598(3) 0.0905(17) Uani 1 1 d . .
H31A H 0.2327 0.5036 0.1655 0.109 Uiso 1 1 calc R U
C32 C 0.6990(6) 0.1030(3) 0.1768(3) 0.0908(16) Uani 1 1 d . .
H32A H 0.7223 0.1231 0.2157 0.109 Uiso 1 1 calc R U
C33 C 0.6924(6) 0.2570(4) -0.0938(3) 0.0886(16) Uani 1 1 d . .
H33A H 0.6353 0.2949 -0.0765 0.106 Uiso 1 1 calc R U
H33B H 0.6491 0.2361 -0.1311 0.106 Uiso 1 1 calc R U
C34 C 0.7224(5) 0.1937(3) -0.0477(2) 0.0792(14) Uani 1 1 d . .
H34A H 0.6823 0.1460 -0.0622 0.095 Uiso 1 1 calc R U
H34B H 0.6879 0.2068 -0.0082 0.095 Uiso 1 1 calc R U
C35 C 1.2739(6) 0.2437(4) -0.1131(3) 0.0856(16) Uani 1 1 d . .
H35A H 1.3259 0.2415 -0.1469 0.103 Uiso 1 1 calc R U
C36 C 0.7181(5) 0.4961(3) 0.1255(2) 0.0742(13) Uani 1 1 d . .
C37 C 0.6347(7) 0.0443(4) 0.0608(3) 0.1006(19) Uani 1 1 d . .
H37A H 0.6128 0.0243 0.0217 0.121 Uiso 1 1 calc R U
C38 C 0.5553(6) 0.0992(3) 0.0852(2) 0.0807(14) Uani 1 1 d . .
H38A H 0.4817 0.1166 0.0623 0.097 Uiso 1 1 calc R U
C39 C 0.7450(7) 0.0187(4) 0.0928(4) 0.106(2) Uani 1 1 d . .
C40 C 1.2161(8) 0.4405(4) 0.3054(3) 0.0977(19) Uani 1 1 d . .
C41 C 1.1395(6) 0.2519(3) -0.1223(2) 0.0765(14) Uani 1 1 d . .
H41A H 1.1000 0.2529 -0.1621 0.092 Uiso 1 1 calc R U
C42 C 0.3911(7) 0.5675(4) 0.1800(3) 0.0947(18) Uani 1 1 d . .
H42A H 0.3488 0.6080 0.1986 0.114 Uiso 1 1 calc R U
C43 C 0.7748(7) 0.0481(4) 0.1510(4) 0.108(2) Uani 1 1 d . .
H43A H 0.8486 0.0302 0.1734 0.130 Uiso 1 1 calc R U
C44 C 0.8406(6) 0.5344(3) 0.1494(3) 0.0982(19) Uani 1 1 d . .
H44A H 0.8716 0.5124 0.1887 0.118 Uiso 1 1 calc R U
H44B H 0.8272 0.5892 0.1547 0.118 Uiso 1 1 calc R U
C45 C 0.8344(9) -0.0395(5) 0.0635(5) 0.157(4) Uani 1 1 d . .
H45A H 0.9066 -0.0512 0.0920 0.236 Uiso 1 1 calc R U
H45B H 0.7865 -0.0858 0.0537 0.236 Uiso 1 1 calc R U
H45C H 0.8663 -0.0181 0.0263 0.236 Uiso 1 1 calc R U
C46 C 0.8586(7) 0.5081(4) 0.0384(4) 0.107(2) Uani 1 1 d . .
H46A H 0.8867 0.4617 0.0180 0.128 Uiso 1 1 calc R U
H46B H 0.8712 0.5517 0.0113 0.128 Uiso 1 1 calc R U
C47 C 1.3301(6) 0.2389(4) -0.0538(2) 0.0910(17) Uani 1 1 d . .
H47A H 1.4201 0.2335 -0.0484 0.109 Uiso 1 1 calc R U
C48 C 1.0802(8) 0.4471(4) 0.3039(3) 0.104(2) Uani 1 1 d . .
H48A H 1.0421 0.4882 0.3237 0.124 Uiso 1 1 calc R U
C49 C 0.9357(7) 0.5192(4) 0.1001(5) 0.126(3) Uani 1 1 d . .
H49A H 0.9865 0.4734 0.1104 0.151 Uiso 1 1 calc R U
H49B H 0.9952 0.5624 0.0974 0.151 Uiso 1 1 calc R U
C50 C 1.3005(9) 0.5008(5) 0.3371(4) 0.144(3) Uani 1 1 d . .
H50A H 1.2464 0.5393 0.3546 0.216 Uiso 1 1 calc R U
H50B H 1.3547 0.4773 0.3695 0.216 Uiso 1 1 calc R U
H50C H 1.3545 0.5244 0.3076 0.216 Uiso 1 1 calc R U

loop_
_atom_site_aniso_label
_atom_site_aniso_U_11
_atom_site_aniso_U_22
_atom_site_aniso_U_33
_atom_site_aniso_U_23
_atom_site_aniso_U_13
_atom_site_aniso_U_12
S1 0.0719(9) 0.0727(8) 0.0658(7) -0.0003(5) 0.0026(6) -0.0012(6)
S2 0.0734(9) 0.0750(9) 0.0567(7) 0.0055(5) 0.0018(5) 0.0013(6)
O1 0.066(2) 0.0598(18) 0.0641(16) -0.0032(13) -0.0034(14) 0.0048(14)
O2 0.0519(19) 0.095(3) 0.086(2) 0.0004(17) -0.0087(16) -0.0004(17)
O3 0.057(2) 0.117(3) 0.0665(19) 0.0111(17) 0.0110(15) -0.0020(19)
N4 0.055(2) 0.088(3) 0.0519(19) -0.0013(16) -0.0017(16) 0.0058(19)
O5 0.064(2) 0.0583(19) 0.087(2) -0.0027(14) -0.0048(16) -0.0009(15)
O6 0.088(3) 0.108(3) 0.0638(19) 0.0064(17) 0.0030(17) 0.003(2)
N7 0.083(3) 0.057(2) 0.069(2) -0.0038(16) 0.000(2) -0.005(2)
C8 0.065(3) 0.070(3) 0.071(3) 0.000(2) 0.002(2) 0.006(2)
O9 0.105(3) 0.061(2) 0.094(2) 0.0112(16) -0.011(2) 0.0087(19)
C10 0.069(3) 0.071(3) 0.054(2) 0.0023(18) 0.008(2) 0.005(2)
C11 0.071(3) 0.067(3) 0.055(2) -0.0006(18) -0.001(2) 0.002(2)
C12 0.071(3) 0.068(3) 0.059(2) 0.0005(19) -0.001(2) 0.001(2)
C13 0.061(3) 0.073(3) 0.051(2) 0.0015(18) -0.0002(19) -0.005(2)
C14 0.061(3) 0.088(4) 0.058(2) -0.009(2) 0.005(2) 0.005(2)
C15 0.080(3) 0.063(3) 0.062(2) 0.005(2) 0.005(2) -0.006(2)
C16 0.072(3) 0.064(3) 0.066(3) -0.003(2) 0.002(2) -0.006(2)
C17 0.074(3) 0.080(3) 0.051(2) 0.002(2) 0.006(2) 0.010(3)
C18 0.075(3) 0.055(3) 0.080(3) 0.007(2) 0.006(2) -0.004(2)
C19 0.077(4) 0.088(4) 0.070(3) 0.006(2) -0.013(3) 0.006(3)
C20 0.064(3) 0.061(3) 0.073(3) -0.001(2) -0.004(2) -0.003(2)
C21 0.071(3) 0.067(3) 0.079(3) 0.005(2) 0.004(2) 0.015(2)
C22 0.068(3) 0.092(4) 0.077(3) -0.002(3) 0.006(2) 0.003(3)
C23 0.060(3) 0.099(4) 0.070(3) 0.002(2) 0.000(2) 0.004(3)
C24 0.065(3) 0.088(4) 0.099(4) 0.009(3) 0.009(3) 0.004(3)
C25 0.071(3) 0.079(4) 0.095(4) 0.010(3) 0.013(3) 0.004(3)
C26 0.082(4) 0.111(5) 0.083(3) 0.004(3) -0.006(3) -0.014(4)
C27 0.086(4) 0.073(3) 0.084(3) -0.004(3) 0.015(3) -0.002(3)
C28 0.072(3) 0.069(3) 0.077(3) -0.004(2) 0.004(2) -0.002(2)
C29 0.086(4) 0.095(4) 0.082(3) -0.017(3) -0.006(3) 0.017(3)
C30 0.092(4) 0.060(3) 0.094(3) -0.006(2) 0.000(3) 0.013(3)
C31 0.072(4) 0.104(5) 0.097(4) 0.007(3) 0.022(3) 0.033(3)
C32 0.082(4) 0.077(4) 0.112(4) -0.001(3) -0.011(3) 0.015(3)
C33 0.061(3) 0.109(5) 0.095(4) -0.008(3) -0.008(3) 0.002(3)
C34 0.068(3) 0.088(4) 0.081(3) -0.009(3) 0.005(3) -0.010(3)
C35 0.074(4) 0.112(5) 0.074(3) 0.001(3) 0.025(3) -0.003(3)
C36 0.072(3) 0.058(3) 0.092(3) 0.000(2) 0.000(3) 0.003(2)
C37 0.112(5) 0.079(4) 0.112(4) -0.019(3) 0.022(4) -0.005(4)
C38 0.087(4) 0.077(4) 0.078(3) -0.006(2) 0.001(3) -0.002(3)
C39 0.090(5) 0.061(4) 0.168(7) 0.001(4) 0.025(5) 0.002(3)
C40 0.119(6) 0.092(4) 0.080(3) -0.001(3) -0.020(3) -0.013(4)
C41 0.081(4) 0.091(4) 0.058(3) 0.000(2) 0.011(2) 0.002(3)
C42 0.108(5) 0.084(4) 0.092(4) -0.004(3) 0.003(3) 0.031(4)
C43 0.083(4) 0.093(5) 0.148(6) 0.008(4) -0.008(4) 0.008(4)
C44 0.080(4) 0.060(3) 0.151(5) -0.012(3) -0.022(4) -0.010(3)
C45 0.117(6) 0.099(6) 0.260(11) -0.047(6) 0.043(7) 0.018(5)
C46 0.085(4) 0.105(5) 0.135(5) 0.003(4) 0.033(4) -0.014(4)
C47 0.067(3) 0.134(5) 0.073(3) -0.001(3) 0.008(3) 0.008(3)
C48 0.105(5) 0.102(5) 0.101(4) -0.027(3) -0.016(4) 0.022(4)
C49 0.071(4) 0.089(5) 0.218(9) -0.015(5) 0.025(5) -0.011(4)
C50 0.162(8) 0.132(7) 0.133(6) -0.011(5) -0.040(5) -0.034(6)

loop_
_atom_type_symbol
_atom_type_description
_atom_type_scat_dispersion_real
_atom_type_scat_dispersion_imag
_atom_type_scat_source
C C 0.0181 0.0091 'International Tables Vol C Tables 4.2.6.8 and 6.1.1.4'
H H 0.0000 0.0000 'International Tables Vol C Tables 4.2.6.8 and 6.1.1.4'
N N 0.0311 0.0180 'International Tables Vol C Tables 4.2.6.8 and 6.1.1.4'
O O 0.0492 0.0322 'International Tables Vol C Tables 4.2.6.8 and 6.1.1.4'
S S 0.3331 0.5567 'International Tables Vol C Tables 4.2.6.8 and 6.1.1.4'

loop_
_geom_angle_atom_site_label_1
_geom_angle_atom_site_label_2
_geom_angle_atom_site_label_3
_geom_angle
O6 S1 O2 119.4(2)
O6 S1 N7 106.3(2)
O2 S1 N7 107.4(2)
O6 S1 C18 108.1(2)
O2 S1 C18 107.8(2)
N7 S1 C18 107.4(2)
O9 S2 O3 119.3(2)
O9 S2 N4 107.6(2)
O3 S2 N4 105.3(2)
O9 S2 C17 108.1(2)
O3 S2 C17 108.0(2)
N4 S2 C17 108.2(2)
C11 O1 C13 96.9(3)
C14 N4 S2 119.2(3)
C20 O5 C36 96.6(3)
C28 N7 S1 119.9(3)
C24 C8 C21 122.0(5)
C24 C8 C20 132.4(5)
C21 C8 C20 105.4(4)
C23 C10 C12 119.7(4)
C23 C10 C11 134.4(4)
C12 C10 C11 105.9(4)
O1 C11 C10 101.2(3)
O1 C11 C14 112.6(4)
C10 C11 C14 114.8(4)
O1 C11 C15 101.1(4)
C10 C11 C15 107.1(4)
C14 C11 C15 118.0(4)
C41 C12 C10 121.6(5)
C41 C12 C13 133.8(4)
C10 C12 C13 104.1(4)
O1 C13 C19 111.5(4)
O1 C13 C12 99.9(3)
C19 C13 C12 125.5(4)
O1 C13 C16 100.1(3)
C19 C13 C16 107.8(4)
C12 C13 C16 109.1(4)
N4 C14 C11 112.8(4)
C16 C15 C11 101.4(3)
C15 C16 C13 102.3(3)
C15 C16 C34 118.4(4)
C13 C16 C34 101.8(4)
C29 C17 C22 119.5(5)
C29 C17 S2 120.3(4)
C22 C17 S2 120.3(4)
C38 C18 C32 119.1(5)
C38 C18 S1 121.3(4)
C32 C18 S1 119.4(4)
C13 C19 C33 106.4(4)
O5 C20 C28 110.5(4)
O5 C20 C8 100.4(3)
C28 C20 C8 117.5(4)
O5 C20 C27 100.0(4)
C28 C20 C27 117.2(4)
C8 C20 C27 108.6(4)
C30 C21 C8 120.8(5)
C30 C21 C36 134.3(5)
C8 C21 C36 104.7(4)
C26 C22 C17 118.6(5)
C47 C23 C10 118.2(5)
C8 C24 C31 115.8(6)
C27 C25 C46 116.6(5)
C27 C25 C36 102.5(4)
C46 C25 C36 104.1(5)
C40 C26 C22 122.6(6)
C25 C27 C20 101.7(4)
N7 C28 C20 111.5(4)
C48 C29 C17 121.1(6)
C21 C30 C42 118.2(6)
C42 C31 C24 122.5(6)
C43 C32 C18 119.1(6)
C34 C33 C19 107.6(5)
C33 C34 C16 108.3(4)
C47 C35 C41 120.0(5)
O5 C36 C44 110.6(4)
O5 C36 C21 100.5(4)
C44 C36 C21 126.7(5)
O5 C36 C25 100.5(4)
C44 C36 C25 107.2(5)
C21 C36 C25 108.3(4)
C39 C37 C38 121.4(6)
C37 C38 C18 119.9(6)
C37 C39 C43 118.5(6)
C37 C39 C45 120.3(8)
C43 C39 C45 121.2(8)
C26 C40 C48 117.8(6)
C26 C40 C50 122.0(7)
C48 C40 C50 120.3(7)
C12 C41 C35 118.4(5)
C31 C42 C30 120.7(6)
C32 C43 C39 121.9(6)
C36 C44 C49 104.2(5)
C49 C46 C25 106.3(5)
C23 C47 C35 121.9(5)
C29 C48 C40 120.5(6)
C44 C49 C46 108.4(6)

loop_
_geom_bond_atom_site_label_1
_geom_bond_atom_site_label_2
_geom_bond_distance
S1 O6 1.425(3)
S1 O2 1.448(4)
S1 N7 1.600(4)
S1 C18 1.757(5)
S2 O9 1.431(4)
S2 O3 1.438(3)
S2 N4 1.600(4)
S2 C17 1.756(5)
O1 C11 1.436(5)
O1 C13 1.471(5)
N4 C14 1.475(6)
O5 C20 1.462(6)
O5 C36 1.473(6)
N7 C28 1.476(6)
C8 C24 1.354(7)
C8 C21 1.406(7)
C8 C20 1.523(7)
C10 C23 1.392(7)
C10 C12 1.394(6)
C10 C11 1.504(7)
C11 C14 1.512(6)
C11 C15 1.553(7)
C12 C41 1.368(7)
C12 C13 1.518(7)
C13 C19 1.496(7)
C13 C16 1.546(7)
C15 C16 1.539(6)
C16 C34 1.555(8)
C17 C29 1.370(7)
C17 C22 1.395(7)
C18 C38 1.384(7)
C18 C32 1.406(8)
C19 C33 1.514(8)
C20 C28 1.492(7)
C20 C27 1.546(7)
C21 C30 1.370(7)
C21 C36 1.496(7)
C22 C26 1.375(8)
C23 C47 1.374(7)
C24 C31 1.422(8)
C25 C27 1.538(8)
C25 C46 1.545(8)
C25 C36 1.555(8)
C26 C40 1.367(9)
C29 C48 1.363(9)
C30 C42 1.381(9)
C31 C42 1.357(9)
C32 C43 1.369(9)
C33 C34 1.505(8)
C35 C47 1.380(8)
C35 C41 1.390(8)
C36 C44 1.489(8)
C37 C39 1.369(10)
C37 C38 1.378(8)
C39 C43 1.377(10)
C39 C45 1.526(10)
C40 C48 1.398(10)
C40 C50 1.500(10)
C44 C49 1.508(10)
C46 C49 1.527(11)
